data_4332658
loop_
_publ_author_name
'Glaser, Thorsten'
'Theil, Hubert'
'Liratzis, Ioannis'
'Weyherm\"uller, Thomas'
'Bill, Eckhard'

_publ_section_title
;
 Ferromagnetic Coupling by Orthogonal Magnetic Orbitals in a
 Heterodinuclear CuIIVIVO Complex and in a Homodinuclear CuIICuIIComplex
;
_journal_issue 13
_journal_name_full 'Inorganic Chemistry'
_journal_page_first 4889
_journal_page_last 4891
_journal_paper_doi 10.1021/ic0606328
_journal_volume 45
_journal_year 2006
_chemical_formula_sum 'C27 H22 Cl4 Cu N2 O5 V'
_chemical_formula_weight 710.75
_chemical_name_systematic
; 
 ? 
;
_space_group_IT_number 2
_symmetry_cell_setting triclinic
_symmetry_space_group_name_Hall '-P 1'
_symmetry_space_group_name_H-M 'P -1'
_atom_sites_solution_hydrogens geom
_atom_sites_solution_primary direct
_atom_sites_solution_secondary difmap
_audit_creation_method SHELXL-97
_cell_angle_alpha 101.433(3)
_cell_angle_beta 111.687(3)
_cell_angle_gamma 108.967(3)
_cell_formula_units_Z 2
_cell_length_a 9.8577(15)
_cell_length_b 12.6070(19)
_cell_length_c 13.008(2)
_cell_measurement_reflns_used 900
_cell_measurement_temperature 123(2)
_cell_measurement_theta_max 22.5
_cell_measurement_theta_min 1
_cell_volume 1324.1(4)
_computing_cell_refinement 'SAINT (Bruker AXS, 2000)'
_computing_data_collection 'SMART (Bruker AXS, 2000)'
_computing_data_reduction 'SAINT,SADABS (Bruker AXS, 2000)'
_computing_molecular_graphics
;
ORTEP3,L.J. Farrugia, J. Appl. Cryst. (1997) 30, 565
;
_computing_structure_refinement 'SHELXL-97 (Sheldrick, 1997)'
_computing_structure_solution 'SHELXS-97 (Sheldrick, 1990)'
_diffrn_ambient_temperature 123(2)
_diffrn_detector_area_resol_mean 80
_diffrn_measured_fraction_theta_full 0.997
_diffrn_measured_fraction_theta_max 0.997
_diffrn_measurement_device_type 'CCD area detector'
_diffrn_measurement_method 'Omega and Phi scans'
_diffrn_radiation_monochromator graphite
_diffrn_radiation_source 'rotating anode'
_diffrn_radiation_type MoK\a
_diffrn_radiation_wavelength 0.71073
_diffrn_reflns_av_R_equivalents 0.0389
_diffrn_reflns_av_sigmaI/netI 0.0656
_diffrn_reflns_limit_h_max 12
_diffrn_reflns_limit_h_min -12
_diffrn_reflns_limit_k_max 16
_diffrn_reflns_limit_k_min -16
_diffrn_reflns_limit_l_max 16
_diffrn_reflns_limit_l_min -16
_diffrn_reflns_number 12995
_diffrn_reflns_theta_full 27.50
_diffrn_reflns_theta_max 27.50
_diffrn_reflns_theta_min 1.81
_exptl_absorpt_coefficient_mu 1.604
_exptl_absorpt_correction_T_max 0.9686
_exptl_absorpt_correction_T_min 0.7722
_exptl_absorpt_correction_type multi-scan
_exptl_absorpt_process_details
; 
 Corrections were done with the SADABS program, utilizing the none merged
 raw data obtained from the integration process. Integration and final cell
 refinement were done with SAINT.

 SADABS reports ratio of Tmin/Tmax = 0.810396  

;
_exptl_crystal_colour brown
_exptl_crystal_density_diffrn 1.783
_exptl_crystal_density_method 'not measured'
_exptl_crystal_description 'transparent platelet'
_exptl_crystal_F_000 716
_exptl_crystal_size_max 0.17
_exptl_crystal_size_mid 0.06
_exptl_crystal_size_min 0.02
_refine_diff_density_max 0.812
_refine_diff_density_min -0.776
_refine_diff_density_rms 0.105
_refine_ls_extinction_method none
_refine_ls_goodness_of_fit_ref 1.023
_refine_ls_hydrogen_treatment noref
_refine_ls_matrix_type full
_refine_ls_number_parameters 361
_refine_ls_number_reflns 6071
_refine_ls_number_restraints 0
_refine_ls_restrained_S_all 1.023
_refine_ls_R_factor_all 0.0631
_refine_ls_R_factor_gt 0.0434
_refine_ls_shift/su_max 0.001
_refine_ls_shift/su_mean 0.000
_refine_ls_structure_factor_coef Fsqd
_refine_ls_weighting_details 'calc w=1/[\s^2^(Fo^2^)+(0.0548P)^2^+0.2782P] where P=(Fo^2^+2Fc^2^)/3'
_refine_ls_weighting_scheme calc
_refine_ls_wR_factor_gt 0.1037
_refine_ls_wR_factor_ref 0.1124
_reflns_number_gt 4676
_reflns_number_total 6071
_reflns_threshold_expression >2sigma(I)
_cod_data_source_file ic0606328sup1.cif
_cod_data_source_block 1
_cod_original_cell_volume 1324.2(3)
_cod_original_sg_symbol_H-M P-1
_cod_database_code 4332658

loop_
_symmetry_equiv_pos_as_xyz
'x, y, z'
'-x, -y, -z'

loop_
_atom_site_label
_atom_site_type_symbol
_atom_site_fract_x
_atom_site_fract_y
_atom_site_fract_z
_atom_site_U_iso_or_equiv
_atom_site_adp_type
_atom_site_occupancy
_atom_site_symmetry_multiplicity
_atom_site_calc_flag
_atom_site_refinement_flags
Cu Cu 0.60817(4) 0.88168(3) 0.38200(3) 0.01247(10) Uani 1 1 d .
V V 0.70932(6) 1.01282(5) 0.64422(5) 0.01592(13) Uani 1 1 d .
N1 N 0.7329(3) 0.9096(2) 0.2950(2) 0.0127(5) Uani 1 1 d .
N2 N 0.4467(3) 0.7168(2) 0.2762(2) 0.0158(5) Uani 1 1 d .
O1 O 0.7731(2) 1.03374(17) 0.51861(17) 0.0124(4) Uani 1 1 d .
O2 O 0.8183(2) 1.18193(18) 0.72143(19) 0.0170(5) Uani 1 1 d .
O3 O 0.5251(2) 0.87460(18) 0.49851(18) 0.0144(4) Uani 1 1 d .
O4 O 0.5488(2) 1.01277(18) 0.69597(18) 0.0137(4) Uani 1 1 d .
O5 O 0.8165(3) 0.9603(2) 0.7241(2) 0.0227(5) Uani 1 1 d .
C1 C 0.9520(4) 1.1078(3) 0.4415(3) 0.0146(6) Uani 1 1 d .
C2 C 0.9037(3) 1.1220(3) 0.5299(3) 0.0121(6) Uani 1 1 d .
C3 C 0.9964(3) 1.2319(3) 0.6321(3) 0.0132(6) Uani 1 1 d .
C4 C 0.9514(4) 1.2565(3) 0.7244(3) 0.0152(6) Uani 1 1 d .
C5 C 1.0488(4) 1.3657(3) 0.8201(3) 0.0189(7) Uani 1 1 d .
H5 H 1.0197 1.3822 0.8814 0.023 Uiso 1 1 calc R
C6 C 1.1871(4) 1.4508(3) 0.8279(3) 0.0216(7) Uani 1 1 d .
H6 H 1.2513 1.5241 0.8945 0.026 Uiso 1 1 calc R
C7 C 1.2323(4) 1.4302(3) 0.7406(3) 0.0196(7) Uani 1 1 d .
H7 H 1.3272 1.4896 0.7471 0.024 Uiso 1 1 calc R
C8 C 1.1390(4) 1.3217(3) 0.6413(3) 0.0156(6) Uani 1 1 d .
C9 C 1.1861(4) 1.3021(3) 0.5511(3) 0.0178(6) Uani 1 1 d .
H9 H 1.2820 1.3611 0.5587 0.021 Uiso 1 1 calc R
C10 C 1.0942(4) 1.1992(3) 0.4544(3) 0.0170(6) Uani 1 1 d .
H10 H 1.1255 1.1878 0.3937 0.020 Uiso 1 1 calc R
C11 C 0.8657(3) 1.0044(3) 0.3334(3) 0.0143(6) Uani 1 1 d .
H11 H 0.9142 1.0065 0.2824 0.017 Uiso 1 1 calc R
C12 C 0.6765(4) 0.8233(3) 0.1764(3) 0.0175(6) Uani 1 1 d .
H12A H 0.7239 0.7654 0.1854 0.021 Uiso 1 1 calc R
H12B H 0.7155 0.8674 0.1303 0.021 Uiso 1 1 calc R
C13 C 0.4938(4) 0.7550(3) 0.1088(3) 0.0169(6) Uani 1 1 d .
H13A H 0.4609 0.7142 0.0243 0.020 Uiso 1 1 calc R
H13B H 0.4459 0.8126 0.1126 0.020 Uiso 1 1 calc R
C14 C 0.4276(4) 0.6624(3) 0.1571(3) 0.0203(7) Uani 1 1 d .
H14A H 0.3109 0.6111 0.1017 0.024 Uiso 1 1 calc R
H14B H 0.4843 0.6102 0.1612 0.024 Uiso 1 1 calc R
C15 C 0.3496(4) 0.6473(3) 0.3037(3) 0.0161(6) Uani 1 1 d .
H15 H 0.2776 0.5694 0.2447 0.019 Uiso 1 1 calc R
C16 C 0.3332(3) 0.6695(3) 0.4101(3) 0.0150(6) Uani 1 1 d .
C17 C 0.4160(3) 0.7817(3) 0.5029(3) 0.0125(6) Uani 1 1 d .
C18 C 0.3819(3) 0.7952(3) 0.6015(3) 0.0137(6) Uani 1 1 d .
C19 C 0.4541(3) 0.9091(3) 0.6976(3) 0.0135(6) Uani 1 1 d .
C20 C 0.4235(4) 0.9115(3) 0.7926(3) 0.0184(6) Uani 1 1 d .
H20 H 0.4761 0.9852 0.8578 0.022 Uiso 1 1 calc R
C21 C 0.3179(4) 0.8093(3) 0.7964(3) 0.0208(7) Uani 1 1 d .
H21 H 0.2990 0.8146 0.8633 0.025 Uiso 1 1 calc R
C22 C 0.2419(4) 0.7021(3) 0.7053(3) 0.0219(7) Uani 1 1 d .
H22 H 0.1678 0.6334 0.7078 0.026 Uiso 1 1 calc R
C23 C 0.2724(4) 0.6924(3) 0.6070(3) 0.0167(6) Uani 1 1 d .
C24 C 0.1953(4) 0.5791(3) 0.5123(3) 0.0194(7) Uani 1 1 d .
H24 H 0.1241 0.5099 0.5161 0.023 Uiso 1 1 calc R
C25 C 0.2224(4) 0.5696(3) 0.4178(3) 0.0189(7) Uani 1 1 d .
H25 H 0.1661 0.4941 0.3543 0.023 Uiso 1 1 calc R
C31 C 0.3311(5) 0.2624(3) 0.1968(3) 0.0278(8) Uani 1 1 d .
H31A H 0.2273 0.1920 0.1702 0.033 Uiso 1 1 calc R
H31B H 0.4174 0.2346 0.2132 0.033 Uiso 1 1 calc R
Cl31 Cl 0.31607(11) 0.32088(8) 0.08229(8) 0.0285(2) Uani 1 1 d .
Cl32 Cl 0.37586(12) 0.37043(9) 0.32794(8) 0.0339(2) Uani 1 1 d .
C41 C 0.1164(4) 0.8367(3) 1.0317(3) 0.0280(8) Uani 1 1 d .
H41A H 0.0311 0.8304 1.0562 0.034 Uiso 1 1 calc R
H41B H 0.2205 0.8649 1.1040 0.034 Uiso 1 1 calc R
Cl41 Cl 0.06699(11) 0.69237(9) 0.93606(8) 0.0335(2) Uani 1 1 d .
Cl42 Cl 0.13325(15) 0.94209(11) 0.96007(10) 0.0456(3) Uani 1 1 d .

loop_
_atom_site_aniso_label
_atom_site_aniso_U_11
_atom_site_aniso_U_22
_atom_site_aniso_U_33
_atom_site_aniso_U_23
_atom_site_aniso_U_13
_atom_site_aniso_U_12
Cu 0.01268(18) 0.01015(18) 0.01237(19) 0.00276(14) 0.00661(15) 0.00238(14)
V 0.0155(3) 0.0158(3) 0.0164(3) 0.0064(2) 0.0078(2) 0.0060(2)
N1 0.0127(12) 0.0142(12) 0.0118(12) 0.0045(10) 0.0053(10) 0.0071(10)
N2 0.0160(12) 0.0140(13) 0.0157(13) 0.0047(10) 0.0065(11) 0.0062(10)
O1 0.0123(10) 0.0104(10) 0.0119(10) 0.0040(8) 0.0057(8) 0.0019(8)
O2 0.0174(11) 0.0135(11) 0.0168(11) 0.0034(9) 0.0093(9) 0.0028(9)
O3 0.0154(10) 0.0115(10) 0.0124(10) 0.0026(8) 0.0066(9) 0.0022(8)
O4 0.0126(10) 0.0137(10) 0.0171(11) 0.0073(9) 0.0085(9) 0.0055(8)
O5 0.0247(12) 0.0250(12) 0.0238(12) 0.0116(10) 0.0130(10) 0.0132(10)
C1 0.0149(14) 0.0124(14) 0.0181(15) 0.0071(12) 0.0073(12) 0.0073(12)
C2 0.0112(13) 0.0107(14) 0.0139(14) 0.0062(11) 0.0039(12) 0.0057(11)
C3 0.0129(14) 0.0125(14) 0.0123(14) 0.0067(12) 0.0027(12) 0.0058(12)
C4 0.0167(15) 0.0133(14) 0.0144(15) 0.0079(12) 0.0053(12) 0.0058(12)
C5 0.0228(16) 0.0153(15) 0.0141(15) 0.0049(12) 0.0068(13) 0.0055(13)
C6 0.0222(16) 0.0112(15) 0.0173(16) -0.0015(12) 0.0031(13) 0.0023(13)
C7 0.0157(15) 0.0129(15) 0.0215(17) 0.0064(13) 0.0051(13) 0.0005(12)
C8 0.0138(14) 0.0133(15) 0.0179(16) 0.0066(12) 0.0055(12) 0.0056(12)
C9 0.0152(14) 0.0146(15) 0.0238(17) 0.0080(13) 0.0104(13) 0.0047(12)
C10 0.0175(15) 0.0173(15) 0.0209(16) 0.0094(13) 0.0122(13) 0.0078(13)
C11 0.0155(14) 0.0179(15) 0.0151(15) 0.0076(12) 0.0100(12) 0.0094(13)
C12 0.0185(15) 0.0187(16) 0.0141(15) 0.0038(12) 0.0087(13) 0.0067(13)
C13 0.0185(15) 0.0171(15) 0.0108(14) 0.0033(12) 0.0051(12) 0.0060(13)
C14 0.0242(17) 0.0149(15) 0.0149(16) 0.0012(13) 0.0092(13) 0.0033(13)
C15 0.0135(14) 0.0117(14) 0.0188(16) 0.0063(12) 0.0039(12) 0.0044(12)
C16 0.0121(14) 0.0157(15) 0.0159(15) 0.0070(12) 0.0051(12) 0.0056(12)
C17 0.0110(13) 0.0127(14) 0.0172(15) 0.0085(12) 0.0075(12) 0.0062(12)
C18 0.0115(13) 0.0147(14) 0.0150(15) 0.0081(12) 0.0044(12) 0.0061(12)
C19 0.0119(13) 0.0164(15) 0.0167(15) 0.0091(12) 0.0072(12) 0.0088(12)
C20 0.0225(16) 0.0213(16) 0.0217(16) 0.0135(13) 0.0143(14) 0.0133(14)
C21 0.0279(17) 0.0272(18) 0.0248(17) 0.0190(15) 0.0197(15) 0.0177(15)
C22 0.0217(16) 0.0219(17) 0.0335(19) 0.0182(15) 0.0187(15) 0.0109(14)
C23 0.0134(14) 0.0170(15) 0.0253(17) 0.0120(13) 0.0104(13) 0.0090(12)
C24 0.0155(15) 0.0148(15) 0.0283(18) 0.0127(13) 0.0098(14) 0.0047(12)
C25 0.0161(15) 0.0149(15) 0.0196(16) 0.0054(13) 0.0050(13) 0.0042(13)
C31 0.036(2) 0.0258(18) 0.0251(19) 0.0117(15) 0.0123(16) 0.0178(16)
Cl31 0.0288(4) 0.0328(5) 0.0268(4) 0.0138(4) 0.0149(4) 0.0130(4)
Cl32 0.0429(5) 0.0410(5) 0.0272(5) 0.0128(4) 0.0178(4) 0.0272(5)
C41 0.0250(18) 0.040(2) 0.0223(18) 0.0125(16) 0.0130(15) 0.0145(16)
Cl41 0.0286(5) 0.0383(5) 0.0305(5) 0.0091(4) 0.0171(4) 0.0092(4)
Cl42 0.0676(7) 0.0558(7) 0.0450(6) 0.0302(5) 0.0381(6) 0.0419(6)

loop_
_atom_type_symbol
_atom_type_description
_atom_type_scat_dispersion_real
_atom_type_scat_dispersion_imag
_atom_type_scat_source
C C 0.0033 0.0016 'International Tables Vol C Tables 4.2.6.8 and 6.1.1.4'
H H 0.0000 0.0000 'International Tables Vol C Tables 4.2.6.8 and 6.1.1.4'
N N 0.0061 0.0033 'International Tables Vol C Tables 4.2.6.8 and 6.1.1.4'
O O 0.0106 0.0060 'International Tables Vol C Tables 4.2.6.8 and 6.1.1.4'
V V 0.3005 0.5294 'International Tables Vol C Tables 4.2.6.8 and 6.1.1.4'
Cu Cu 0.3201 1.2651 'International Tables Vol C Tables 4.2.6.8 and 6.1.1.4'
Cl Cl 0.1484 0.1585 'International Tables Vol C Tables 4.2.6.8 and 6.1.1.4'

loop_
_geom_angle_atom_site_label_1
_geom_angle_atom_site_label_2
_geom_angle_atom_site_label_3
_geom_angle
_geom_angle_site_symmetry_1
_geom_angle_site_symmetry_3
N1 Cu N2 97.94(10) . .
N1 Cu O3 168.37(9) . .
N2 Cu O3 91.81(10) . .
N1 Cu O1 91.61(9) . .
N2 Cu O1 166.81(9) . .
O3 Cu O1 77.80(8) . .
N1 Cu O4 95.53(8) . 2_676
N2 Cu O4 98.47(9) . 2_676
O3 Cu O4 89.27(8) . 2_676
O1 Cu O4 89.59(8) . 2_676
N1 Cu V 129.32(7) . .
N2 Cu V 129.10(8) . .
O3 Cu V 39.41(6) . .
O1 Cu V 39.08(6) . .
O4 Cu V 94.93(5) 2_676 .
O5 V O2 106.29(11) . .
O5 V O4 106.55(10) . .
O2 V O4 88.32(9) . .
O5 V O1 109.00(10) . .
O2 V O1 88.14(9) . .
O4 V O1 143.82(9) . .
O5 V O3 107.80(11) . .
O2 V O3 145.67(9) . .
O4 V O3 85.90(9) . .
O1 V O3 77.15(8) . .
O5 V Cu 108.20(9) . .
O2 V Cu 123.92(7) . .
O4 V Cu 121.18(6) . .
O1 V Cu 39.12(6) . .
O3 V Cu 38.72(6) . .
C11 N1 C12 114.8(2) . .
C11 N1 Cu 123.6(2) . .
C12 N1 Cu 121.51(19) . .
C15 N2 C14 114.4(3) . .
C15 N2 Cu 123.4(2) . .
C14 N2 Cu 122.2(2) . .
C2 O1 V 127.64(18) . .
C2 O1 Cu 130.21(18) . .
V O1 Cu 101.79(9) . .
C4 O2 V 127.07(19) . .
C17 O3 Cu 130.18(18) . .
C17 O3 V 122.76(18) . .
Cu O3 V 101.87(9) . .
C19 O4 V 118.39(18) . .
C19 O4 Cu 111.06(16) . 2_676
V O4 Cu 116.02(9) . 2_676
C2 C1 C10 120.4(3) . .
C2 C1 C11 124.4(3) . .
C10 C1 C11 115.3(3) . .
O1 C2 C1 119.8(3) . .
O1 C2 C3 120.9(3) . .
C1 C2 C3 119.3(3) . .
C8 C3 C4 118.6(3) . .
C8 C3 C2 118.3(3) . .
C4 C3 C2 123.1(3) . .
O2 C4 C5 117.8(3) . .
O2 C4 C3 123.2(3) . .
C5 C4 C3 119.0(3) . .
C6 C5 C4 121.6(3) . .
C7 C6 C5 120.8(3) . .
C6 C7 C8 120.5(3) . .
C7 C8 C9 119.9(3) . .
C7 C8 C3 119.6(3) . .
C9 C8 C3 120.5(3) . .
C10 C9 C8 119.9(3) . .
C9 C10 C1 121.5(3) . .
N1 C11 C1 130.0(3) . .
N1 C12 C13 112.2(2) . .
C12 C13 C14 112.5(3) . .
N2 C14 C13 113.0(3) . .
N2 C15 C16 129.8(3) . .
C17 C16 C25 119.5(3) . .
C17 C16 C15 124.3(3) . .
C25 C16 C15 116.2(3) . .
O3 C17 C16 119.8(3) . .
O3 C17 C18 120.8(3) . .
C16 C17 C18 119.4(3) . .
C23 C18 C17 119.2(3) . .
C23 C18 C19 117.5(3) . .
C17 C18 C19 123.2(3) . .
O4 C19 C20 119.1(3) . .
O4 C19 C18 122.0(3) . .
C20 C19 C18 118.9(3) . .
C19 C20 C21 122.1(3) . .
C22 C21 C20 120.5(3) . .
C21 C22 C23 120.3(3) . .
C22 C23 C18 120.4(3) . .
C22 C23 C24 120.4(3) . .
C18 C23 C24 119.2(3) . .
C25 C24 C23 120.6(3) . .
C24 C25 C16 121.9(3) . .
Cl32 C31 Cl31 111.73(19) . .
Cl42 C41 Cl41 111.04(19) . .

loop_
_geom_bond_atom_site_label_1
_geom_bond_atom_site_label_2
_geom_bond_distance
_geom_bond_site_symmetry_2
Cu N1 1.955(2) .
Cu N2 1.961(3) .
Cu O3 1.974(2) .
Cu O1 1.991(2) .
Cu O4 2.430(2) 2_676
Cu V 3.0891(8) .
V O5 1.597(2) .
V O2 1.890(2) .
V O4 1.935(2) .
V O1 1.990(2) .
V O3 2.004(2) .
N1 C11 1.286(4) .
N1 C12 1.477(4) .
N2 C15 1.282(4) .
N2 C14 1.478(4) .
O1 C2 1.335(3) .
O2 C4 1.324(4) .
O3 C17 1.337(3) .
O4 C19 1.346(3) .
O4 Cu 2.430(2) 2_676
C1 C2 1.400(4) .
C1 C10 1.421(4) .
C1 C11 1.438(4) .
C2 C3 1.439(4) .
C3 C8 1.435(4) .
C3 C4 1.439(4) .
C4 C5 1.395(4) .
C5 C6 1.387(4) .
C6 C7 1.375(5) .
C7 C8 1.410(4) .
C8 C9 1.420(4) .
C9 C10 1.355(4) .
C12 C13 1.509(4) .
C13 C14 1.511(4) .
C15 C16 1.436(4) .
C16 C17 1.403(4) .
C16 C25 1.423(4) .
C17 C18 1.433(4) .
C18 C23 1.427(4) .
C18 C19 1.448(4) .
C19 C20 1.373(4) .
C20 C21 1.392(4) .
C21 C22 1.357(5) .
C22 C23 1.410(5) .
C23 C24 1.428(4) .
C24 C25 1.342(5) .
C31 Cl32 1.759(4) .
C31 Cl31 1.769(4) .
C41 Cl42 1.768(4) .
C41 Cl41 1.781(4) .
